data_4302927
loop_
_publ_author_name
'Yongjiang Wang'
'Shilie Pan'
'Xuelin Tian'
'Zhongxiang Zhou'
'Gang Liu'
'Jide Wang'
'Dianzeng Jia'

_publ_section_title
;
Synthesis, Structure, and Properties of the Noncentrosymmetric Hydrated
Borate Na2B5O8(OH).2H2O
;
_journal_name_full 'Inorganic Chemistry'
_journal_page_first 7800
_journal_page_last 7804
_journal_paper_doi 10.1021/ic900700u
_journal_volume 48
_journal_year 2009
_chemical_formula_sum 'B5 H5 Na2 O11'
_chemical_formula_weight 281.07
_chemical_name_systematic
; 
 ? 
;
_space_group_IT_number 33
_symmetry_cell_setting orthorhombic
_symmetry_space_group_name_Hall 'P 2c -2n'
_symmetry_space_group_name_H-M 'P n a 21'
_atom_sites_solution_hydrogens geom
_atom_sites_solution_primary direct
_atom_sites_solution_secondary difmap
_audit_creation_method SHELXL-97
_cell_angle_alpha 90.00
_cell_angle_beta 90.00
_cell_angle_gamma 90.00
_cell_formula_units_Z 4
_cell_length_a 11.967(2)
_cell_length_b 6.5320(13)
_cell_length_c 11.126(2)
_cell_measurement_temperature 293(2)
_cell_volume 869.7(3)
_computing_cell_refinement 'Bruker XSCANS'
_computing_data_collection 'Bruker XSCANS'
_computing_data_reduction 'Bruker SHELXTL'
_computing_molecular_graphics 'Bruker SHELXTL'
_computing_publication_material 'Bruker SHELXTL'
_computing_structure_refinement 'SHELXL-97 (Sheldrick, 1997)'
_computing_structure_solution 'SHELXS-97 (Sheldrick, 1990)'
_diffrn_ambient_temperature 293(2)
_diffrn_measured_fraction_theta_full 0.998
_diffrn_measured_fraction_theta_max 0.998
_diffrn_measurement_device_type 'Bruker P4'
_diffrn_measurement_method '\w scans'
_diffrn_radiation_monochromator graphite
_diffrn_radiation_source 'fine-focus sealed tube'
_diffrn_radiation_type MoK\a
_diffrn_radiation_wavelength 0.71073
_diffrn_reflns_av_R_equivalents 0.0214
_diffrn_reflns_av_sigmaI/netI 0.0187
_diffrn_reflns_limit_h_max 15
_diffrn_reflns_limit_h_min -15
_diffrn_reflns_limit_k_max 8
_diffrn_reflns_limit_k_min -8
_diffrn_reflns_limit_l_max 14
_diffrn_reflns_limit_l_min -13
_diffrn_reflns_number 8015
_diffrn_reflns_theta_full 27.47
_diffrn_reflns_theta_max 27.47
_diffrn_reflns_theta_min 3.40
_exptl_absorpt_coefficient_mu 0.288
_exptl_absorpt_correction_type none
_exptl_crystal_colour colorless
_exptl_crystal_density_diffrn 2.146
_exptl_crystal_density_meas ?
_exptl_crystal_density_method .
_exptl_crystal_description block
_exptl_crystal_F_000 560
_exptl_crystal_size_max 0.59
_exptl_crystal_size_mid 0.56
_exptl_crystal_size_min 0.40
_refine_diff_density_max 0.166
_refine_diff_density_min -0.192
_refine_diff_density_rms 0.050
_refine_ls_abs_structure_details 'Flack H D (1983), Acta Cryst. A39, 876-881'
_refine_ls_abs_structure_Flack -0.07(19)
_refine_ls_extinction_coef 0.066(3)
_refine_ls_extinction_expression Fc^*^=kFc[1+0.001xFc^2^\l^3^/sin(2\q)]^-1/4^
_refine_ls_extinction_method SHELXL
_refine_ls_goodness_of_fit_ref 1.127
_refine_ls_hydrogen_treatment mixed
_refine_ls_matrix_type full
_refine_ls_number_parameters 184
_refine_ls_number_reflns 1914
_refine_ls_number_restraints 1
_refine_ls_restrained_S_all 1.126
_refine_ls_R_factor_all 0.0185
_refine_ls_R_factor_gt 0.0183
_refine_ls_shift/su_max 0.000
_refine_ls_shift/su_mean 0.000
_refine_ls_structure_factor_coef Fsqd
_refine_ls_weighting_details 'calc w=1/[\s^2^(Fo^2^)+(0.0321P)^2^+0.0958P] where P=(Fo^2^+2Fc^2^)/3'
_refine_ls_weighting_scheme calc
_refine_ls_wR_factor_gt 0.0483
_refine_ls_wR_factor_ref 0.0485
_reflns_number_gt 1903
_reflns_number_total 1914
_reflns_threshold_expression >2sigma(I)
_cod_data_source_file ic900700u_si_001.cif
_cod_data_source_block wyj
_cod_depositor_comments
;
The following automatic conversions were performed:
'_symmetry_cell_setting' value 'Orthorhombic' changed to 'orthorhombic'
according to '/home/saulius/struct/CIF-dictionaries/cif_core.dic'
dictionary named 'cif_core.dic' version 2.4.1 from 2010-06-29.

Automatic conversion script
Id: cif_fix_enum 1527 2010-12-29 10:47:43Z saulius 
;
_cod_original_formula_sum 'H5 B5 Na2 O11'
_cod_database_code 4302927

loop_
_symmetry_equiv_pos_as_xyz
'x, y, z'
'-x, -y, z+1/2'
'x+1/2, -y+1/2, z'
'-x+1/2, y+1/2, z+1/2'

loop_
_atom_site_label
_atom_site_type_symbol
_atom_site_fract_x
_atom_site_fract_y
_atom_site_fract_z
_atom_site_U_iso_or_equiv
_atom_site_adp_type
_atom_site_occupancy
_atom_site_symmetry_multiplicity
_atom_site_calc_flag
_atom_site_refinement_flags
_atom_site_disorder_assembly
_atom_site_disorder_group
Na1 Na 0.52611(4) 0.85352(8) 0.81498(5) 0.01532(12) Uani 1 1 d . . .
Na2 Na 0.24809(4) 0.97229(7) 0.63871(5) 0.01330(12) Uani 1 1 d . . .
O1 O 0.32776(6) 0.92899(11) 0.86527(7) 0.00682(16) Uani 1 1 d . . .
O2 O 0.26361(6) 1.26725(12) 0.82724(7) 0.00616(16) Uani 1 1 d . . .
O3 O 0.46062(6) 1.20222(12) 0.86090(8) 0.00801(16) Uani 1 1 d . . .
O4 O 0.42829(8) 0.83486(14) 0.61422(10) 0.01650(19) Uani 1 1 d . . .
O5 O 0.23330(7) 1.09130(12) 0.42466(8) 0.00797(16) Uani 1 1 d . . .
O6 O 0.16558(7) 0.68237(12) 0.52661(7) 0.00811(17) Uani 1 1 d . . .
O7 O 0.58756(7) 0.42367(14) 0.75766(10) 0.0174(2) Uani 1 1 d . . .
O8 O 0.23899(7) 1.34830(12) 0.56322(8) 0.00948(18) Uani 1 1 d . . .
O9 O 0.52414(10) 0.6952(2) 1.00743(11) 0.0298(3) Uani 1 1 d . . .
O10 O 0.40053(6) 0.51468(11) 0.76622(8) 0.00806(17) Uani 1 1 d . . .
O11 O 0.70622(6) 0.91917(12) 0.72362(7) 0.00708(16) Uani 1 1 d . . .
B1 B 0.21348(10) 1.29160(18) 0.44486(11) 0.0065(2) Uani 1 1 d . . .
B2 B 0.28385(10) 1.48363(17) 0.81024(12) 0.0056(2) Uani 1 1 d . . .
B3 B 0.34353(9) 1.14936(18) 0.89529(12) 0.0063(2) Uani 1 1 d . . .
B4 B 0.48187(11) 0.37710(18) 0.79758(11) 0.0081(2) Uani 1 1 d . . .
B5 B 0.20321(9) 0.53850(18) 0.60409(11) 0.0060(2) Uani 1 1 d . . .
H1 H 0.640(2) 0.351(4) 0.786(2) 0.038(6) Uiso 1 1 d . . .
H2 H 0.4181(16) 0.720(3) 0.650(2) 0.028(5) Uiso 1 1 d . . .
H3 H 0.466(2) 0.827(3) 0.551(3) 0.037(6) Uiso 1 1 d . . .
H4 H 0.587(3) 0.670(4) 1.044(4) 0.089(11) Uiso 1 1 d . . .
H5 H 0.473(2) 0.645(4) 1.059(3) 0.058(8) Uiso 1 1 d . . .

loop_
_atom_site_aniso_label
_atom_site_aniso_U_11
_atom_site_aniso_U_22
_atom_site_aniso_U_33
_atom_site_aniso_U_23
_atom_site_aniso_U_13
_atom_site_aniso_U_12
Na1 0.0133(2) 0.0150(2) 0.0177(3) 0.00286(19) 0.00484(19) 0.00144(18)
Na2 0.0141(2) 0.0117(2) 0.0141(2) -0.00025(19) 0.00147(18) 0.00128(17)
O1 0.0105(3) 0.0044(3) 0.0056(4) -0.0008(3) 0.0010(3) -0.0004(3)
O2 0.0062(3) 0.0047(3) 0.0076(4) -0.0004(3) -0.0006(3) -0.0004(3)
O3 0.0061(3) 0.0071(3) 0.0108(4) 0.0020(3) 0.0009(3) 0.0005(3)
O4 0.0154(4) 0.0151(4) 0.0190(5) 0.0061(4) 0.0063(4) 0.0016(3)
O5 0.0128(3) 0.0055(3) 0.0057(4) 0.0000(3) -0.0010(3) 0.0013(3)
O6 0.0127(4) 0.0061(3) 0.0055(4) -0.0007(3) -0.0002(3) 0.0019(3)
O7 0.0065(4) 0.0181(4) 0.0278(5) 0.0154(4) 0.0020(3) 0.0022(3)
O8 0.0156(4) 0.0070(4) 0.0058(4) -0.0022(3) -0.0027(3) 0.0043(3)
O9 0.0154(5) 0.0509(7) 0.0230(6) 0.0160(5) -0.0020(4) -0.0023(4)
O10 0.0067(3) 0.0071(3) 0.0104(4) 0.0026(3) 0.0015(3) 0.0004(3)
O11 0.0083(3) 0.0066(4) 0.0063(4) 0.0010(3) -0.0005(3) -0.0015(3)
B1 0.0062(5) 0.0066(5) 0.0067(6) -0.0012(4) 0.0009(4) -0.0003(4)
B2 0.0062(5) 0.0047(4) 0.0060(5) -0.0004(4) 0.0001(4) -0.0005(4)
B3 0.0075(5) 0.0054(5) 0.0059(5) 0.0005(4) -0.0004(4) -0.0008(4)
B4 0.0084(5) 0.0087(5) 0.0072(6) 0.0007(4) 0.0001(4) -0.0003(4)
B5 0.0042(4) 0.0056(5) 0.0081(5) -0.0004(4) 0.0007(4) -0.0002(4)

loop_
_atom_type_symbol
_atom_type_description
_atom_type_scat_dispersion_real
_atom_type_scat_dispersion_imag
_atom_type_scat_source
H H 0.0000 0.0000 'International Tables Vol C Tables 4.2.6.8 and 6.1.1.4'
B B 0.0013 0.0007 'International Tables Vol C Tables 4.2.6.8 and 6.1.1.4'
O O 0.0106 0.0060 'International Tables Vol C Tables 4.2.6.8 and 6.1.1.4'
Na Na 0.0362 0.0249 'International Tables Vol C Tables 4.2.6.8 and 6.1.1.4'

loop_
_geom_angle_atom_site_label_1
_geom_angle_atom_site_label_2
_geom_angle_atom_site_label_3
_geom_angle
_geom_angle_site_symmetry_1
_geom_angle_site_symmetry_3
_geom_angle_publ_flag
O9 Na1 O11 117.64(4) . . ?
O9 Na1 O3 102.26(5) . . ?
O11 Na1 O3 101.92(3) . . ?
O9 Na1 O1 82.77(4) . . ?
O11 Na1 O1 155.31(4) . . ?
O3 Na1 O1 57.75(3) . . ?
O9 Na1 O4 140.44(4) . . ?
O11 Na1 O4 92.86(4) . . ?
O3 Na1 O4 94.63(3) . . ?
O1 Na1 O4 76.48(3) . . ?
O9 Na1 O10 79.68(4) . . ?
O11 Na1 O10 123.38(3) . . ?
O3 Na1 O10 128.02(3) . . ?
O1 Na1 O10 71.34(3) . . ?
O4 Na1 O10 61.95(3) . . ?
O9 Na1 O7 77.57(4) . . ?
O11 Na1 O7 81.78(3) . . ?
O3 Na1 O7 175.76(3) . . ?
O1 Na1 O7 118.13(3) . . ?
O4 Na1 O7 83.06(3) . . ?
O10 Na1 O7 47.74(3) . . ?
O9 Na1 B3 90.27(5) . . ?
O11 Na1 B3 130.42(4) . . ?
O3 Na1 B3 29.00(3) . . ?
O1 Na1 B3 28.99(3) . . ?
O4 Na1 B3 87.57(4) . . ?
O10 Na1 B3 100.22(3) . . ?
O7 Na1 B3 146.99(3) . . ?
O9 Na1 B4 68.00(4) . . ?
O11 Na1 B4 107.31(3) . . ?
O3 Na1 B4 150.41(3) . . ?
O1 Na1 B4 92.81(3) . . ?
O4 Na1 B4 79.67(3) . . ?
O10 Na1 B4 25.56(3) . . ?
O7 Na1 B4 25.66(3) . . ?
B3 Na1 B4 121.42(4) . . ?
O9 Na1 Na2 102.74(4) . 3_565 ?
O11 Na1 Na2 44.31(2) . 3_565 ?
O3 Na1 Na2 145.08(3) . 3_565 ?
O1 Na1 Na2 149.85(3) . 3_565 ?
O4 Na1 Na2 81.12(3) . 3_565 ?
O10 Na1 Na2 80.43(3) . 3_565 ?
O7 Na1 Na2 38.16(2) . 3_565 ?
B3 Na1 Na2 166.83(3) . 3_565 ?
B4 Na1 Na2 63.23(3) . 3_565 ?
O9 Na1 Na2 121.71(3) . . ?
O11 Na1 Na2 120.52(3) . . ?
O3 Na1 Na2 69.65(2) . . ?
O1 Na1 Na2 42.88(2) . . ?
O4 Na1 Na2 34.66(2) . . ?
O10 Na1 Na2 66.15(2) . . ?
O7 Na1 Na2 106.75(3) . . ?
B3 Na1 Na2 54.28(3) . . ?
B4 Na1 Na2 91.25(3) . . ?
Na2 Na1 Na2 115.42(2) 3_565 . ?
O4 Na2 O7 153.49(5) . 3_465 ?
O4 Na2 O6 90.88(4) . . ?
O7 Na2 O6 99.97(3) 3_465 . ?
O4 Na2 O5 94.18(4) . . ?
O7 Na2 O5 111.98(4) 3_465 . ?
O6 Na2 O5 74.38(3) . . ?
O4 Na2 O8 111.21(4) . . ?
O7 Na2 O8 83.02(4) 3_465 . ?
O6 Na2 O8 122.96(4) . . ?
O5 Na2 O8 52.98(3) . . ?
O4 Na2 O1 75.24(4) . . ?
O7 Na2 O1 78.50(4) 3_465 . ?
O6 Na2 O1 121.98(3) . . ?
O5 Na2 O1 159.92(3) . . ?
O8 Na2 O1 114.46(3) . . ?
O4 Na2 O11 81.55(3) . 3_465 ?
O7 Na2 O11 85.95(3) 3_465 3_465 ?
O6 Na2 O11 52.65(3) . 3_465 ?
O5 Na2 O11 126.59(3) . 3_465 ?
O8 Na2 O11 167.11(3) . 3_465 ?
O1 Na2 O11 69.53(3) . 3_465 ?
O4 Na2 O2 106.45(4) . . ?
O7 Na2 O2 57.48(3) 3_465 . ?
O6 Na2 O2 155.99(3) . . ?
O5 Na2 O2 119.51(3) . . ?
O8 Na2 O2 66.56(3) . . ?
O1 Na2 O2 50.50(3) . . ?
O11 Na2 O2 112.58(3) 3_465 . ?
O4 Na2 B5 77.42(3) . . ?
O7 Na2 B5 101.45(3) 3_465 . ?
O6 Na2 B5 27.61(3) . . ?
O5 Na2 B5 99.38(4) . . ?
O8 Na2 B5 150.47(4) . . ?
O1 Na2 B5 94.96(3) . . ?
O11 Na2 B5 27.54(3) 3_465 . ?
O2 Na2 B5 140.06(4) . . ?
O4 Na2 B1 107.80(4) . . ?
O7 Na2 B1 95.00(4) 3_465 . ?
O6 Na2 B1 96.52(4) . . ?
O5 Na2 B1 26.10(3) . . ?
O8 Na2 B1 27.51(3) . . ?
O1 Na2 B1 141.48(3) . . ?
O11 Na2 B1 148.57(4) 3_465 . ?
O2 Na2 B1 93.87(3) . . ?
B5 Na2 B1 123.45(4) . . ?
O4 Na2 Na1 118.11(3) . 3_465 ?
O7 Na2 Na1 49.08(3) 3_465 3_465 ?
O6 Na2 Na1 64.34(3) . 3_465 ?
O5 Na2 Na1 126.40(3) . 3_465 ?
O8 Na2 Na1 130.18(3) . 3_465 ?
O1 Na2 Na1 73.56(2) . 3_465 ?
O11 Na2 Na1 37.607(19) 3_465 3_465 ?
O2 Na2 Na1 92.45(2) . 3_465 ?
B5 Na2 Na1 54.10(3) . 3_465 ?
B1 Na2 Na1 129.50(3) . 3_465 ?
O4 Na2 Na1 37.63(3) . . ?
O7 Na2 Na1 116.85(4) 3_465 . ?
O6 Na2 Na1 115.94(3) . . ?
O5 Na2 Na1 126.34(3) . . ?
O8 Na2 Na1 112.49(3) . . ?
O1 Na2 Na1 38.661(19) . . ?
O11 Na2 Na1 78.54(2) 3_465 . ?
O2 Na2 Na1 73.27(2) . . ?
B5 Na2 Na1 91.72(3) . . ?
B1 Na2 Na1 127.27(3) . . ?
Na1 Na2 Na1 102.47(2) 3_465 . ?
B1 O1 B3 122.68(9) 4_545 . ?
B1 O1 Na1 111.32(6) 4_545 . ?
B3 O1 Na1 96.95(6) . . ?
B1 O1 Na2 123.32(7) 4_545 . ?
B3 O1 Na2 98.76(6) . . ?
Na1 O1 Na2 98.46(3) . . ?
B3 O2 B2 118.64(9) . . ?
B3 O2 Na2 93.93(6) . . ?
B2 O2 Na2 125.05(7) . . ?
B4 O3 B3 120.02(9) 1_565 . ?
B4 O3 Na1 127.40(8) 1_565 . ?
B3 O3 Na1 97.93(6) . . ?
Na2 O4 Na1 107.71(5) . . ?
B1 O5 B2 125.76(9) . 4_544 ?
B1 O5 Na2 98.90(7) . . ?
B2 O5 Na2 133.12(7) 4_544 . ?
B5 O6 B3 123.52(9) . 4_544 ?
B5 O6 Na2 94.45(7) . . ?
B3 O6 Na2 129.67(7) 4_544 . ?
B4 O7 Na2 164.88(9) . 3_565 ?
B4 O7 Na1 84.95(7) . . ?
Na2 O7 Na1 92.77(3) 3_565 . ?
B5 O8 B1 118.45(9) 1_565 . ?
B5 O8 Na2 138.75(8) 1_565 . ?
B1 O8 Na2 93.62(6) . . ?
B4 O10 B2 119.45(9) . 1_545 ?
B4 O10 Na1 95.17(7) . . ?
B2 O10 Na1 124.03(6) 1_545 . ?
B5 O11 B2 124.47(9) 3_565 3_575 ?
B5 O11 Na1 115.05(7) 3_565 . ?
B2 O11 Na1 111.16(7) 3_575 . ?
B5 O11 Na2 81.89(7) 3_565 3_565 ?
B2 O11 Na2 120.25(6) 3_575 3_565 ?
Na1 O11 Na2 98.09(3) . 3_565 ?
O5 B1 O1 126.74(10) . 4_554 ?
O5 B1 O8 112.00(10) . . ?
O1 B1 O8 121.25(10) 4_554 . ?
O5 B1 Na2 55.00(6) . . ?
O1 B1 Na2 166.42(8) 4_554 . ?
O8 B1 Na2 58.88(6) . . ?
O2 B2 O5 109.33(10) . 4 ?
O2 B2 O11 113.50(9) . 3_475 ?
O5 B2 O11 105.72(9) 4 3_475 ?
O2 B2 O10 109.40(8) . 1_565 ?
O5 B2 O10 110.48(9) 4 1_565 ?
O11 B2 O10 108.34(9) 3_475 1_565 ?
O2 B3 O6 113.03(9) . 4 ?
O2 B3 O1 108.31(9) . . ?
O6 B3 O1 110.65(9) 4 . ?
O2 B3 O3 111.36(9) . . ?
O6 B3 O3 106.75(8) 4 . ?
O1 B3 O3 106.55(8) . . ?
O2 B3 Na1 131.25(8) . . ?
O6 B3 Na1 115.72(7) 4 . ?
O1 B3 Na1 54.05(5) . . ?
O3 B3 Na1 53.08(5) . . ?
O3 B4 O10 123.21(11) 1_545 . ?
O3 B4 O7 121.53(10) 1_545 . ?
O10 B4 O7 115.23(10) . . ?
O3 B4 Na1 145.33(8) 1_545 . ?
O10 B4 Na1 59.28(6) . . ?
O7 B4 Na1 69.39(6) . . ?
O6 B5 O11 119.42(10) . 3_465 ?
O6 B5 O8 120.99(11) . 1_545 ?
O11 B5 O8 119.59(10) 3_465 1_545 ?
O6 B5 Na2 57.94(6) . . ?
O11 B5 Na2 70.57(6) 3_465 . ?
O8 B5 Na2 148.93(7) 1_545 . ?

loop_
_geom_bond_atom_site_label_1
_geom_bond_atom_site_label_2
_geom_bond_distance
_geom_bond_site_symmetry_2
_geom_bond_publ_flag
Na1 O9 2.3781(13) . ?
Na1 O11 2.4213(10) . ?
Na1 O3 2.4624(10) . ?
Na1 O1 2.4881(10) . ?
Na1 O4 2.5249(13) . ?
Na1 O10 2.7298(10) . ?
Na1 O7 2.9717(12) . ?
Na1 B3 3.0507(14) . ?
Na1 B4 3.1626(15) . ?
Na1 Na2 3.9284(9) 3_565 ?
Na1 Na2 3.9394(9) . ?
Na2 O4 2.3518(11) . ?
Na2 O7 2.4299(11) 3_465 ?
Na2 O6 2.4732(10) . ?
Na2 O5 2.5115(11) . ?
Na2 O8 2.5980(10) . ?
Na2 O1 2.7099(11) . ?
Na2 O11 2.7716(10) 3_465 ?
Na2 O2 2.8543(10) . ?
Na2 B5 2.9096(14) . ?
Na2 B1 3.0288(14) . ?
Na2 Na1 3.9284(9) 3_465 ?
O1 B1 1.3540(14) 4_545 ?
O1 B3 1.4897(14) . ?
O2 B3 1.4425(14) . ?
O2 B2 1.4464(13) . ?
O3 B4 1.3660(14) 1_565 ?
O3 B3 1.4931(13) . ?
O5 B1 1.3485(14) . ?
O5 B2 1.4689(15) 4_544 ?
O6 B5 1.3525(15) . ?
O6 B3 1.4810(15) 4_544 ?
O7 B4 1.3746(15) . ?
O7 Na2 2.4299(11) 3_565 ?
O8 B5 1.3905(14) 1_565 ?
O8 B1 1.4017(15) . ?
O10 B4 1.3700(14) . ?
O10 B2 1.4935(14) 1_545 ?
O11 B5 1.3588(15) 3_565 ?
O11 B2 1.4816(15) 3_575 ?
O11 Na2 2.7716(10) 3_565 ?
B1 O1 1.3540(14) 4_554 ?
B2 O5 1.4689(15) 4 ?
B2 O11 1.4816(15) 3_475 ?
B2 O10 1.4935(14) 1_565 ?
B3 O6 1.4810(15) 4 ?
B4 O3 1.3660(14) 1_545 ?
B5 O11 1.3588(15) 3_465 ?
B5 O8 1.3905(14) 1_545 ?
